data_7009574
loop_
_publ_author_name
'Bazzicalupi, Carla'
'Bencini, Andrea'
'Ciattini, Samuele'
'Giorgi, Claudia'
'Masotti, Andrea'
'Paoletti, Piero'
'Valtancoli, Barbara'
'Navon, Nadav'
'Meyerstein, Dan'

_publ_section_title
;
 Copper-(II) and -(I) co-ordination by hexa-amine ligands of different
 rigidities. A thermodynamic, structural and electrochemical
 investigation&#x200A;&#x2020;
;
_journal_issue 14
_journal_name_full 'Journal of the Chemical Society, Dalton Transactions'
_journal_page_first 2383
_journal_paper_doi 10.1039/b002102o
_journal_year 2000
_chemical_formula_moiety
;
Cu 2+, C18 H28 N6, (Cl O4 1-)2
;
_chemical_formula_structural
;
[Cu (C18 H28 N6)] (Cl O4)2
;
_chemical_formula_sum 'C18 H28 Cl2 Cu N6 O8'
_chemical_formula_weight 590.90
_chemical_name_systematic
;
 ?
;
_space_group_IT_number 14
_symmetry_cell_setting monoclinic
_symmetry_space_group_name_Hall '-P 2ybc'
_symmetry_space_group_name_H-M 'P 1 21/c 1'
_atom_sites_solution_hydrogens geom
_atom_sites_solution_primary direct
_atom_sites_solution_secondary difmap
_audit_creation_method SHELXL
_cell_angle_alpha 90.00
_cell_angle_beta 97.74(5)
_cell_angle_gamma 90.00
_cell_formula_units_Z 4
_cell_length_a 12.309(9)
_cell_length_b 13.834(9)
_cell_length_c 14.528(7)
_cell_measurement_reflns_used 25
_cell_measurement_temperature 298
_cell_measurement_theta_max 13
_cell_measurement_theta_min 8
_cell_volume 2451(3)
_computing_cell_refinement 'CAD4 Enraf-Nonius'
_computing_data_collection 'CAD4 Enraf-Nonius'
_computing_data_reduction 'CAD4 Enraf-Nonius'
_computing_molecular_graphics 'ORTEP-3 (Ver. 1.01\b)(Farrugia,1997)'
_computing_publication_material
;
SHELXL-93 (Sheldrick, 1993), PARST93 (Nardelli,1993)
;
_computing_structure_refinement 'SHELXL-93 (Sheldrick, 1993)'
_computing_structure_solution 'SIR92 (Altomare, 1993)'
_diffrn_ambient_temperature 298
_diffrn_measurement_device 'CAD4 Enraf-Nonius'
_diffrn_measurement_method \q/2\q
_diffrn_radiation_monochromator graphite
_diffrn_radiation_source 'fine-focus sealed tube'
_diffrn_radiation_type MoK\a
_diffrn_radiation_wavelength 0.71069
_diffrn_reflns_av_R_equivalents 0.1231
_diffrn_reflns_av_sigmaI/netI 0.2709
_diffrn_reflns_limit_h_max 14
_diffrn_reflns_limit_h_min -14
_diffrn_reflns_limit_k_max 16
_diffrn_reflns_limit_k_min 0
_diffrn_reflns_limit_l_max 17
_diffrn_reflns_limit_l_min 0
_diffrn_reflns_number 4474
_diffrn_reflns_theta_max 24.98
_diffrn_reflns_theta_min 2.51
_diffrn_standards_decay_% 0
_diffrn_standards_interval_time 60
_diffrn_standards_number 3
_exptl_absorpt_coefficient_mu 1.165
_exptl_absorpt_correction_T_max 0.89
_exptl_absorpt_correction_T_min 0.76
_exptl_absorpt_correction_type 'refdelf (Walker and Stuart, 1983)'
_exptl_crystal_colour blue
_exptl_crystal_density_diffrn 1.601
_exptl_crystal_description prismatic
_exptl_crystal_F_000 1220
_exptl_crystal_size_max 0.2
_exptl_crystal_size_mid 0.2
_exptl_crystal_size_min 0.1
_refine_diff_density_max 0.820
_refine_diff_density_min -0.660
_refine_diff_density_rms 0.134
_refine_ls_extinction_method none
_refine_ls_goodness_of_fit_all 0.922
_refine_ls_goodness_of_fit_obs 1.057
_refine_ls_hydrogen_treatment none
_refine_ls_matrix_type full
_refine_ls_number_parameters 317
_refine_ls_number_reflns 4287
_refine_ls_number_restraints 6
_refine_ls_restrained_S_all 0.938
_refine_ls_restrained_S_obs 1.082
_refine_ls_R_factor_all 0.2966
_refine_ls_R_factor_obs 0.0938
_refine_ls_shift/esd_max 0.028
_refine_ls_shift/esd_mean 0.002
_refine_ls_structure_factor_coef Fsqd
_refine_ls_weighting_details 'w=1/[\s^2^(Fo^2^)+(0.2434P)^2^+0.0000P] where P=(Fo^2^+2Fc^2^)/3'
_refine_ls_weighting_scheme calc
_refine_ls_wR_factor_all 0.3969
_refine_ls_wR_factor_obs 0.2545
_reflns_number_observed 1462
_reflns_number_total 4290
_reflns_observed_criterion >2sigma(I)
_cod_data_source_file b002102o.txt
_cod_data_source_block '[CuL4](ClO4)2'
_cod_depositor_comments
;
The following automatic conversions were performed:

'_refine_ls_weighting_scheme' value 'calc
w=1/[\s^2^(Fo^2^)+(0.2434P)^2^+0.0000P] where P=(Fo^2^+2Fc^2^)/3' was
changed to 'calc'. New tag '_refine_ls_weighting_details' was
created. The value of the new tag was set to
'w=1/[\s^2^(Fo^2^)+(0.2434P)^2^+0.0000P] where P=(Fo^2^+2Fc^2^)/3'.

Automatic conversion script
Id: cif_fix_values 3143 2015-03-26 13:38:13Z robertas 
;
_cod_original_cell_volume 2451.3(27)
_cod_original_sg_symbol_H-M 'P 21/c'
_cod_database_code 7009574

loop_
_symmetry_equiv_pos_as_xyz
'x, y, z'
'-x, y+1/2, -z+1/2'
'-x, -y, -z'
'x, -y-1/2, z-1/2'

loop_
_atom_site_aniso_label
_atom_site_aniso_U_11
_atom_site_aniso_U_22
_atom_site_aniso_U_33
_atom_site_aniso_U_23
_atom_site_aniso_U_13
_atom_site_aniso_U_12
Cu 0.0582(11) 0.0501(12) 0.0525(10) 0.0002(9) 0.0106(7) 0.0040(10)
Cl1 0.092(4) 0.074(3) 0.060(2) -0.006(2) 0.004(2) 0.013(3)
O11 0.099(12) 0.130(14) 0.179(16) -0.012(12) -0.029(11) 0.011(11)
O12 0.209(21) 0.130(15) 0.191(19) 0.053(15) -0.069(16) -0.013(15)
O13 0.211(25) 0.267(30) 0.305(32) -0.196(29) -0.070(23) 0.102(22)
O14 0.190(24) 0.305(36) 0.297(31) 0.114(29) 0.147(24) 0.068(24)
Cl2 0.096(4) 0.107(5) 0.118(5) -0.020(4) 0.023(4) -0.009(4)
O21 0.145(15) 0.165(16) 0.147(15) -0.012(13) -0.073(13) 0.013(14)
O22 0.531(59) 0.071(14) 0.267(32) 0.065(18) 0.003(33) -0.013(23)
O23 0.102(17) 0.354(43) 0.432(51) 0.216(40) 0.089(22) 0.058(21)
O24 0.338(40) 0.272(32) 0.166(20) -0.104(23) -0.120(24) 0.152(30)
C1 0.071(13) 0.084(14) 0.148(19) -0.043(14) -0.017(13) 0.024(12)
N1 0.057(9) 0.077(10) 0.091(10) 0.007(8) 0.021(8) -0.006(8)
C2 0.109(18) 0.111(19) 0.116(17) 0.022(15) 0.044(14) 0.038(15)
C3 0.050(11) 0.100(17) 0.120(16) 0.021(13) 0.014(11) 0.023(11)
N2 0.079(10) 0.067(9) 0.080(9) 0.009(8) 0.012(8) -0.002(8)
C4 0.120(17) 0.053(11) 0.099(14) 0.016(11) 0.032(12) 0.001(11)
C5 0.071(12) 0.075(12) 0.067(10) 0.014(10) 0.002(9) 0.004(10)
N3 0.070(8) 0.058(8) 0.040(6) 0.008(7) 0.001(5) 0.016(7)
C6 0.050(10) 0.079(12) 0.048(9) -0.004(9) -0.013(7) 0.003(9)
C7 0.063(11) 0.123(17) 0.058(10) -0.001(12) -0.023(9) 0.012(12)
C8 0.092(15) 0.153(23) 0.048(10) 0.031(13) -0.011(10) 0.008(15)
C9 0.129(18) 0.096(15) 0.041(9) 0.030(10) -0.007(11) 0.026(14)
C10 0.063(11) 0.068(12) 0.071(11) -0.020(9) 0.017(8) -0.012(9)
N4 0.067(9) 0.053(8) 0.051(7) 0.010(6) 0.007(6) 0.009(7)
C11 0.062(11) 0.060(11) 0.086(12) -0.006(10) 0.026(9) -0.017(9)
C12 0.075(12) 0.078(13) 0.088(13) -0.001(11) 0.026(10) -0.022(11)
C13 0.106(17) 0.060(12) 0.134(20) -0.021(13) 0.066(15) -0.047(12)
C14 0.073(13) 0.134(20) 0.090(14) -0.069(14) 0.036(10) -0.062(13)
C15 0.089(14) 0.118(18) 0.068(11) 0.031(12) 0.010(10) 0.017(13)
N5 0.107(13) 0.070(10) 0.052(8) 0.008(7) -0.001(8) -0.024(9)
C16 0.112(19) 0.156(24) 0.058(12) -0.006(14) 0.004(12) 0.008(18)
C17 0.067(12) 0.094(15) 0.079(13) -0.027(11) 0.012(10) 0.006(11)
N6 0.069(10) 0.106(13) 0.080(11) -0.018(9) 0.008(8) 0.009(9)
C18 0.110(18) 0.112(19) 0.136(19) 0.031(15) 0.059(16) 0.028(15)

loop_
_atom_site_label
_atom_site_type_symbol
_atom_site_fract_x
_atom_site_fract_y
_atom_site_fract_z
_atom_site_U_iso_or_equiv
_atom_site_thermal_displace_type
_atom_site_occupancy
_atom_site_calc_flag
_atom_site_refinement_flags
_atom_site_disorder_group
Cu Cu 0.1755(2) 0.01110(12) 0.25807(12) 0.0533(7) Uani 1 d . .
Cl1 Cl 1.0137(4) 0.3019(4) 0.4169(3) 0.0759(13) Uani 1 d . .
O11 O 0.9072(14) 0.2697(13) 0.3728(14) 0.141(6) Uani 1 d . .
O12 O 1.0641(19) 0.2247(15) 0.4650(16) 0.185(10) Uani 1 d . .
O13 O 0.9995(21) 0.3799(22) 0.4600(22) 0.271(17) Uani 1 d . .
O14 O 1.0678(21) 0.3109(24) 0.3430(23) 0.254(15) Uani 1 d . .
Cl2 Cl 0.3928(5) -0.3471(5) 0.3380(5) 0.106(2) Uani 1 d D .
O21 O 0.3122(15) -0.3073(14) 0.2697(13) 0.161(8) Uani 1 d D .
O22 O 0.3982(35) -0.4369(13) 0.3394(20) 0.294(20) Uani 1 d D .
O23 O 0.4890(16) -0.3197(26) 0.3212(27) 0.291(21) Uani 1 d D .
O24 O 0.3950(28) -0.3009(23) 0.4174(16) 0.273(19) Uani 1 d D .
C1 C -0.0483(16) 0.0939(15) 0.2101(17) 0.104(7) Uani 1 d . .
H1A H -0.0180 0.1291 0.1626 0.050 Uiso 1 calc . .
H1B H -0.1066 0.1307 0.2307 0.050 Uiso 1 calc . .
H1C H -0.0764 0.0331 0.1856 0.050 Uiso 1 calc . .
N1 N 0.0350(11) 0.0773(11) 0.2864(10) 0.074(4) Uani 1 d . .
C2 C -0.0012(20) 0.0254(19) 0.3658(17) 0.109(7) Uani 1 d . .
H2A H 0.0500 0.0378 0.4214 0.050 Uiso 1 calc . .
H2B H -0.0726 0.0493 0.3763 0.050 Uiso 1 calc . .
C3 C -0.0074(15) -0.0739(17) 0.3491(15) 0.090(6) Uani 1 d . .
H3A H -0.0661 -0.0866 0.2989 0.050 Uiso 1 calc . .
H3B H -0.0252 -0.1065 0.4042 0.050 Uiso 1 calc . .
N2 N 0.0979(12) -0.1142(11) 0.3237(10) 0.075(4) Uani 1 d . .
C4 C 0.1708(18) -0.1547(13) 0.4031(14) 0.089(6) Uani 1 d . .
H4A H 0.2156 -0.2048 0.3806 0.050 Uiso 1 calc . .
H4B H 0.1263 -0.1846 0.4454 0.050 Uiso 1 calc . .
C5 C 0.2465(14) -0.0793(14) 0.4568(12) 0.072(5) Uani 1 d . .
N3 N 0.2591(10) 0.0031(10) 0.4127(7) 0.056(3) Uani 1 d . .
C6 C 0.3229(13) 0.0715(13) 0.4507(10) 0.061(4) Uani 1 d . .
C7 C 0.3802(14) 0.0585(17) 0.5414(12) 0.084(6) Uani 1 d . .
H7 H 0.4270 0.1060 0.5692 0.050 Uiso 1 calc . .
C8 C 0.3644(18) -0.0260(21) 0.5865(13) 0.100(7) Uani 1 d . .
H8 H 0.4004 -0.0360 0.6462 0.050 Uiso 1 calc . .
C9 C 0.2986(19) -0.0932(16) 0.5463(12) 0.090(6) Uani 1 d . .
H9 H 0.2872 -0.1500 0.5780 0.050 Uiso 1 calc . .
C10 C 0.3294(13) 0.1575(13) 0.3950(12) 0.067(4) Uani 1 d . .
N4 N 0.2757(10) 0.1471(9) 0.3056(8) 0.057(3) Uani 1 d . .
C11 C 0.2699(14) 0.2205(12) 0.2490(13) 0.068(4) Uani 1 d . .
C12 C 0.3142(15) 0.3099(14) 0.2731(14) 0.079(5) Uani 1 d . .
H12 H 0.3063 0.3609 0.2310 0.050 Uiso 1 calc . .
C13 C 0.3699(19) 0.3221(15) 0.3601(19) 0.095(7) Uani 1 d . .
H13 H 0.4010 0.3816 0.3781 0.050 Uiso 1 calc . .
C14 C 0.3790(15) 0.2486(19) 0.4185(14) 0.097(8) Uani 1 d . .
H14 H 0.4192 0.2566 0.4769 0.050 Uiso 1 calc . .
C15 C 0.2094(17) 0.1990(18) 0.1546(13) 0.092(6) Uani 1 d . .
H15A H 0.1409 0.2345 0.1471 0.050 Uiso 1 calc . .
H15B H 0.2526 0.2224 0.1081 0.050 Uiso 1 calc . .
N5 N 0.1856(13) 0.0970(11) 0.1373(9) 0.078(4) Uani 1 d . .
C16 C 0.2796(20) 0.0501(22) 0.0949(13) 0.110(8) Uani 1 d . .
H16A H 0.2713 0.0641 0.0289 0.050 Uiso 1 calc . .
H16B H 0.3486 0.0778 0.1230 0.050 Uiso 1 calc . .
C17 C 0.2825(15) -0.0516(17) 0.1082(13) 0.080(5) Uani 1 d . .
H17A H 0.3482 -0.0774 0.0872 0.050 Uiso 1 calc . .
H17B H 0.2197 -0.0805 0.0706 0.050 Uiso 1 calc . .
N6 N 0.2812(13) -0.0787(12) 0.2064(11) 0.085(5) Uani 1 d . .
C18 C 0.3921(21) -0.0774(18) 0.2569(18) 0.115(8) Uani 1 d . .
H18A H 0.3899 -0.0958 0.3203 0.050 Uiso 1 calc . .
H18B H 0.4221 -0.0134 0.2550 0.050 Uiso 1 calc . .
H18C H 0.4373 -0.1220 0.2286 0.050 Uiso 1 calc . .

loop_
_atom_type_symbol
_atom_type_description
_atom_type_scat_dispersion_real
_atom_type_scat_dispersion_imag
_atom_type_scat_source
C C 0.0033 0.0016 'International Tables Vol C Tables 4.2.6.8 and 6.1.1.4'
H H 0.0000 0.0000 'International Tables Vol C Tables 4.2.6.8 and 6.1.1.4'
N N 0.0061 0.0033 'International Tables Vol C Tables 4.2.6.8 and 6.1.1.4'
Cu Cu 0.3201 1.2651 'International Tables Vol C Tables 4.2.6.8 and 6.1.1.4'
Cl Cl 0.1484 0.1585 'International Tables Vol C Tables 4.2.6.8 and 6.1.1.4'
O O 0.0106 0.0060 'International Tables Vol C Tables 4.2.6.8 and 6.1.1.4'

loop_
_geom_angle_atom_site_label_1
_geom_angle_atom_site_label_2
_geom_angle_atom_site_label_3
_geom_angle
_geom_angle_site_symmetry_1
_geom_angle_site_symmetry_3
_geom_angle_publ_flag
N6 Cu N1 162.9(6) . . ?
N6 Cu N5 85.7(7) . . ?
N1 Cu N5 93.4(6) . . ?
N6 Cu N2 90.9(6) . . ?
N1 Cu N2 80.9(6) . . ?
N5 Cu N2 148.3(6) . . ?
N6 Cu N4 105.6(6) . . ?
N1 Cu N4 90.4(5) . . ?
N5 Cu N4 72.8(5) . . ?
N2 Cu N4 137.9(5) . . ?
N6 Cu N3 96.1(5) . . ?
N1 Cu N3 95.9(5) . . ?
N5 Cu N3 138.3(5) . . ?
N2 Cu N3 73.4(5) . . ?
N4 Cu N3 66.6(4) . . ?
O13 Cl1 O14 115.5(24) . . ?
O13 Cl1 O12 119.4(17) . . ?
O14 Cl1 O12 103.8(17) . . ?
O13 Cl1 O11 107.6(14) . . ?
O14 Cl1 O11 101.1(17) . . ?
O12 Cl1 O11 107.7(12) . . ?
O22 Cl2 O23 104.3(25) . . ?
O22 Cl2 O24 118.5(21) . . ?
O23 Cl2 O24 96.4(23) . . ?
O22 Cl2 O21 115.5(18) . . ?
O23 Cl2 O21 109.0(17) . . ?
O24 Cl2 O21 110.8(14) . . ?
C1 N1 C2 115.1(17) . . ?
C1 N1 Cu 117.1(12) . . ?
C2 N1 Cu 106.9(12) . . ?
C3 C2 N1 110.9(19) . . ?
C2 C3 N2 112.4(18) . . ?
C3 N2 C4 113.9(15) . . ?
C3 N2 Cu 104.3(12) . . ?
C4 N2 Cu 112.1(11) . . ?
N2 C4 C5 113.8(14) . . ?
N3 C5 C9 120.2(18) . . ?
N3 C5 C4 116.1(14) . . ?
C9 C5 C4 123.7(18) . . ?
C6 N3 C5 121.5(13) . . ?
C6 N3 Cu 122.2(10) . . ?
C5 N3 Cu 116.0(11) . . ?
N3 C6 C7 119.8(17) . . ?
N3 C6 C10 115.8(13) . . ?
C7 C6 C10 124.5(17) . . ?
C8 C7 C6 118.0(18) . . ?
C7 C8 C9 120.6(16) . . ?
C8 C9 C5 119.8(19) . . ?
N4 C10 C14 116.9(17) . . ?
N4 C10 C6 112.6(13) . . ?
C14 C10 C6 130.4(17) . . ?
C11 N4 C10 119.4(14) . . ?
C11 N4 Cu 117.8(11) . . ?
C10 N4 Cu 122.3(10) . . ?
N4 C11 C12 123.6(17) . . ?
N4 C11 C15 113.6(15) . . ?
C12 C11 C15 122.8(18) . . ?
C13 C12 C11 118.6(18) . . ?
C12 C13 C14 119.3(18) . . ?
C13 C14 C10 122.2(19) . . ?
N5 C15 C11 114.4(15) . . ?
C15 N5 C16 109.6(17) . . ?
C15 N5 Cu 115.5(11) . . ?
C16 N5 Cu 103.1(12) . . ?
C17 C16 N5 111.8(20) . . ?
C16 C17 N6 112.3(16) . . ?
C18 N6 C17 110.6(15) . . ?
C18 N6 Cu 114.3(13) . . ?
C17 N6 Cu 107.2(12) . . ?

loop_
_geom_bond_atom_site_label_1
_geom_bond_atom_site_label_2
_geom_bond_distance
_geom_bond_site_symmetry_2
_geom_bond_publ_flag
Cu N6 2.02(2) . ?
Cu N1 2.047(14) . ?
Cu N5 2.136(13) . ?
Cu N2 2.253(14) . ?
Cu N4 2.304(13) . ?
Cu N3 2.344(11) . ?
Cl1 O13 1.27(2) . ?
Cl1 O14 1.34(2) . ?
Cl1 O12 1.38(2) . ?
Cl1 O11 1.45(2) . ?
Cl2 O22 1.24(2) . ?
Cl2 O23 1.30(2) . ?
Cl2 O24 1.32(2) . ?
Cl2 O21 1.417(14) . ?
C1 N1 1.42(2) . ?
N1 C2 1.48(3) . ?
C2 C3 1.40(3) . ?
C3 N2 1.50(2) . ?
N2 C4 1.47(2) . ?
C4 C5 1.54(3) . ?
C5 N3 1.33(2) . ?
C5 C9 1.38(2) . ?
N3 C6 1.30(2) . ?
C6 C7 1.42(2) . ?
C6 C10 1.45(2) . ?
C7 C8 1.37(3) . ?
C8 C9 1.32(3) . ?
C10 N4 1.38(2) . ?
C10 C14 1.42(2) . ?
N4 C11 1.30(2) . ?
C11 C12 1.38(2) . ?
C11 C15 1.50(3) . ?
C12 C13 1.36(3) . ?
C13 C14 1.32(3) . ?
C15 N5 1.46(3) . ?
N5 C16 1.53(3) . ?
C16 C17 1.42(3) . ?
C17 N6 1.48(2) . ?
N6 C18 1.46(3) . ?
